data_7215965
loop_
_publ_author_name
'Nagaraja, C. M.'
'Ugale, Bharat'
'Chanthapally, Anjana'

_publ_section_title
;
 Construction of 2D interwoven and 3D interpenetrated metal--organic
 frameworks of Zn(ii) by varying N,N&#x2032;-donor spacers
;
_journal_issue 22
_journal_name_full CrystEngComm
_journal_page_first 4805
_journal_paper_doi 10.1039/c3ce42454e
_journal_volume 16
_journal_year 2014
_chemical_formula_moiety 'C18 H22 N2 O8 Zn'
_chemical_formula_sum 'C18 H22 N2 O8 Zn'
_chemical_formula_weight 459.75
_chemical_name_systematic
;
 ?
;
_space_group_IT_number 15
_symmetry_cell_setting monoclinic
_symmetry_space_group_name_Hall '-C 2yc'
_symmetry_space_group_name_H-M 'C 1 2/c 1'
_atom_sites_solution_hydrogens geom
_atom_sites_solution_primary direct
_atom_sites_solution_secondary difmap
_audit_creation_method SHELXL-97
_cell_angle_alpha 90.00
_cell_angle_beta 115.962(2)
_cell_angle_gamma 90.00
_cell_formula_units_Z 4
_cell_length_a 22.2190(13)
_cell_length_b 5.5243(3)
_cell_length_c 18.4719(10)
_cell_measurement_temperature 293(2)
_cell_measurement_theta_max 28.3
_cell_measurement_theta_min 2.4
_cell_volume 2038.5(2)
_computing_cell_refinement 'APEX2 (Bruker, 2010); SAINT (Bruker, 2009)'
_computing_data_collection 'APEX2 (Bruker, 2010)'
_computing_data_reduction 'SAINT (Bruker, 2009);XPREP(Sheldrick,2008)'
_computing_structure_refinement 'SHELXL-97 (Sheldrick, 1997)'
_computing_structure_solution 'SHELXS-97 (Sheldrick, 2008)'
_diffrn_ambient_temperature 293(2)
_diffrn_measured_fraction_theta_full 0.998
_diffrn_measured_fraction_theta_max 0.998
_diffrn_radiation_monochromator graphite
_diffrn_radiation_source 'fine-focus sealed tube'
_diffrn_radiation_type MoK\a
_diffrn_radiation_wavelength 0.71073
_diffrn_reflns_av_R_equivalents 0.0257
_diffrn_reflns_av_sigmaI/netI 0.0161
_diffrn_reflns_limit_h_max 29
_diffrn_reflns_limit_h_min -29
_diffrn_reflns_limit_k_max 7
_diffrn_reflns_limit_k_min -7
_diffrn_reflns_limit_l_max 24
_diffrn_reflns_limit_l_min -24
_diffrn_reflns_number 17871
_diffrn_reflns_theta_full 28.32
_diffrn_reflns_theta_max 28.32
_diffrn_reflns_theta_min 2.41
_exptl_absorpt_coefficient_mu 1.252
_exptl_absorpt_correction_T_max 0.7457
_exptl_absorpt_correction_T_min 0.4590
_exptl_absorpt_correction_type empirical
_exptl_absorpt_process_details sadabs
_exptl_crystal_colour colourless
_exptl_crystal_density_diffrn 1.498
_exptl_crystal_density_method 'not measured'
_exptl_crystal_description block
_exptl_crystal_F_000 952
_exptl_crystal_size_max 0.42
_exptl_crystal_size_mid 0.38
_exptl_crystal_size_min 0.26
_refine_diff_density_max 0.417
_refine_diff_density_min -0.246
_refine_diff_density_rms 0.056
_refine_ls_extinction_method none
_refine_ls_goodness_of_fit_ref 1.070
_refine_ls_hydrogen_treatment mixed
_refine_ls_matrix_type full
_refine_ls_number_parameters 160
_refine_ls_number_reflns 2548
_refine_ls_number_restraints 0
_refine_ls_restrained_S_all 1.070
_refine_ls_R_factor_all 0.0231
_refine_ls_R_factor_gt 0.0225
_refine_ls_shift/su_max 0.001
_refine_ls_shift/su_mean 0.000
_refine_ls_structure_factor_coef Fsqd
_refine_ls_weighting_details 'calc w=1/[\s^2^(Fo^2^)+(0.0295P)^2^+2.0954P] where P=(Fo^2^+2Fc^2^)/3'
_refine_ls_weighting_scheme calc
_refine_ls_wR_factor_gt 0.0576
_refine_ls_wR_factor_ref 0.0581
_reflns_number_gt 2489
_reflns_number_total 2548
_reflns_threshold_expression >2sigma(I)
_cod_data_source_file c3ce42454e.txt
_cod_data_source_block bpee
_cod_depositor_comments
;
The following automatic conversions were performed:

'_symmetry_cell_setting' value 'Monoclinic' changed to 'monoclinic'
according to
/usr/data/users/saulius/crontab/automatic-downloads/rss-feeds/RSC/lib/dictionaries/cif_core.dic
dictionary named 'cif_core.dic' version 2.4.2 from 2011-04-26.

Automatic conversion script
Id: cif_fix_values 2281 2013-09-26 08:29:07Z andrius 
;
_cod_original_sg_symbol_H-M C2/c
_cod_database_code 7215965

loop_
_symmetry_equiv_pos_as_xyz
'x, y, z'
'-x, y, -z+1/2'
'x+1/2, y+1/2, z'
'-x+1/2, y+1/2, -z+1/2'
'-x, -y, -z'
'x, -y, z-1/2'
'-x+1/2, -y+1/2, -z'
'x+1/2, -y+1/2, z-1/2'

loop_
_atom_site_label
_atom_site_type_symbol
_atom_site_fract_x
_atom_site_fract_y
_atom_site_fract_z
_atom_site_U_iso_or_equiv
_atom_site_adp_type
_atom_site_occupancy
_atom_site_symmetry_multiplicity
_atom_site_calc_flag
_atom_site_refinement_flags
Zn1 Zn 0.5000 0.03681(3) 0.2500 0.01231(7) Uani 1 2 d S
C7 C 0.64490(6) 0.6073(2) 0.33038(7) 0.0181(2) Uani 1 1 d .
H7 H 0.6546 0.7372 0.3052 0.022 Uiso 1 1 calc R
O1 O 0.49831(4) -0.18198(16) 0.16494(5) 0.01773(17) Uani 1 1 d .
O2 O 0.56339(6) 0.0993(2) 0.15187(6) 0.0315(2) Uani 1 1 d .
C4 C 0.61380(6) 0.2205(2) 0.39869(7) 0.0168(2) Uani 1 1 d .
H4 H 0.6034 0.0878 0.4221 0.020 Uiso 1 1 calc R
N1 N 0.57894(5) 0.25422(18) 0.31851(6) 0.01460(19) Uani 1 1 d .
C1 C 0.53356(6) -0.0965(2) 0.13172(7) 0.0172(2) Uani 1 1 d .
C6 C 0.68058(6) 0.5756(2) 0.41339(7) 0.0162(2) Uani 1 1 d .
C5 C 0.66403(6) 0.3745(2) 0.44723(7) 0.0185(2) Uani 1 1 d .
H5 H 0.6869 0.3450 0.5022 0.022 Uiso 1 1 calc R
C8 C 0.59504(6) 0.4449(2) 0.28554(7) 0.0174(2) Uani 1 1 d .
H8 H 0.5718 0.4689 0.2303 0.021 Uiso 1 1 calc R
C3 C 0.49965(7) -0.4330(2) 0.03358(7) 0.0184(2) Uani 1 1 d .
C2 C 0.53677(7) -0.2373(2) 0.06509(7) 0.0198(2) Uani 1 1 d .
C9 C 0.73244(6) 0.7518(2) 0.45995(7) 0.0183(2) Uani 1 1 d .
O1W O 0.76940(8) 0.1752(3) 0.33423(9) 0.0411(3) Uani 1 1 d .
O2W O 0.68736(7) 0.1841(3) 0.16381(8) 0.0406(3) Uani 1 1 d .
H1 H 0.5656(8) -0.178(3) 0.0440(10) 0.024(4) Uiso 1 1 d .
H1A H 0.7425(12) 0.176(4) 0.2873(15) 0.051(7) Uiso 1 1 d .
H2A H 0.6459(13) 0.171(5) 0.1567(14) 0.061(7) Uiso 1 1 d .
H2B H 0.6915(13) 0.328(5) 0.1526(15) 0.063(7) Uiso 1 1 d .
H1B H 0.7861(14) 0.306(6) 0.3395(16) 0.070(9) Uiso 1 1 d .
H9 H 0.7404(9) 0.875(3) 0.4308(11) 0.028(4) Uiso 1 1 d .
H3 H 0.4703(9) -0.488(3) 0.0554(10) 0.022(4) Uiso 1 1 d .

loop_
_atom_site_aniso_label
_atom_site_aniso_U_11
_atom_site_aniso_U_22
_atom_site_aniso_U_33
_atom_site_aniso_U_23
_atom_site_aniso_U_13
_atom_site_aniso_U_12
Zn1 0.01416(10) 0.01213(10) 0.00954(10) 0.000 0.00417(7) 0.000
C7 0.0212(6) 0.0147(5) 0.0173(5) -0.0004(4) 0.0074(5) -0.0017(4)
O1 0.0235(4) 0.0176(4) 0.0145(4) -0.0015(3) 0.0105(3) 0.0005(3)
O2 0.0465(6) 0.0260(5) 0.0307(5) -0.0144(4) 0.0250(5) -0.0162(5)
C4 0.0180(5) 0.0181(5) 0.0141(5) 0.0000(4) 0.0069(4) -0.0004(4)
N1 0.0152(4) 0.0142(4) 0.0130(4) -0.0015(4) 0.0049(4) 0.0007(4)
C1 0.0216(6) 0.0171(5) 0.0130(5) -0.0007(4) 0.0076(5) 0.0015(4)
C6 0.0152(5) 0.0168(5) 0.0164(5) -0.0043(4) 0.0067(4) -0.0003(4)
C5 0.0185(5) 0.0228(6) 0.0121(5) -0.0012(4) 0.0049(4) -0.0015(5)
C8 0.0205(6) 0.0146(5) 0.0137(5) -0.0005(4) 0.0043(5) 0.0007(4)
C3 0.0246(6) 0.0186(6) 0.0160(6) -0.0024(5) 0.0126(5) -0.0016(5)
C2 0.0269(6) 0.0199(6) 0.0180(6) -0.0036(5) 0.0148(5) -0.0033(5)
C9 0.0179(5) 0.0185(5) 0.0183(6) -0.0033(4) 0.0076(5) -0.0025(4)
O1W 0.0493(8) 0.0341(7) 0.0403(7) 0.0066(6) 0.0200(6) 0.0082(6)
O2W 0.0387(7) 0.0369(7) 0.0502(7) 0.0021(6) 0.0232(6) -0.0049(5)

loop_
_atom_type_symbol
_atom_type_description
_atom_type_scat_dispersion_real
_atom_type_scat_dispersion_imag
_atom_type_scat_source
C C 0.0033 0.0016 'International Tables Vol C Tables 4.2.6.8 and 6.1.1.4'
H H 0.0000 0.0000 'International Tables Vol C Tables 4.2.6.8 and 6.1.1.4'
N N 0.0061 0.0033 'International Tables Vol C Tables 4.2.6.8 and 6.1.1.4'
O O 0.0106 0.0060 'International Tables Vol C Tables 4.2.6.8 and 6.1.1.4'
Zn Zn 0.2839 1.4301 'International Tables Vol C Tables 4.2.6.8 and 6.1.1.4'

loop_
_geom_angle_atom_site_label_1
_geom_angle_atom_site_label_2
_geom_angle_atom_site_label_3
_geom_angle
_geom_angle_site_symmetry_1
_geom_angle_site_symmetry_3
O1 Zn1 O1 104.29(5) 2_655 .
O1 Zn1 N1 98.92(4) 2_655 .
O1 Zn1 N1 124.48(4) . .
O1 Zn1 N1 124.48(4) 2_655 2_655
O1 Zn1 N1 98.92(4) . 2_655
N1 Zn1 N1 108.02(6) . 2_655
C8 C7 C6 119.84(11) . .
C1 O1 Zn1 110.76(8) . .
N1 C4 C5 122.75(11) . .
C8 N1 C4 117.86(10) . .
C8 N1 Zn1 120.50(8) . .
C4 N1 Zn1 121.52(8) . .
O2 C1 O1 122.59(11) . .
O2 C1 C2 119.57(11) . .
O1 C1 C2 117.81(11) . .
C7 C6 C5 117.14(11) . .
C7 C6 C9 118.97(11) . .
C5 C6 C9 123.89(11) . .
C4 C5 C6 119.72(11) . .
N1 C8 C7 122.69(11) . .
C2 C3 C3 123.54(14) . 5_645
C3 C2 C1 122.92(11) . .
C9 C9 C6 124.58(15) 7_666 .

loop_
_geom_bond_atom_site_label_1
_geom_bond_atom_site_label_2
_geom_bond_distance
_geom_bond_site_symmetry_2
Zn1 O1 1.9696(8) 2_655
Zn1 O1 1.9696(8) .
Zn1 N1 2.0437(10) .
Zn1 N1 2.0437(10) 2_655
C7 C8 1.3838(17) .
C7 C6 1.3950(17) .
O1 C1 1.2782(15) .
O2 C1 1.2375(16) .
C4 N1 1.3505(15) .
C4 C5 1.3774(17) .
N1 C8 1.3413(16) .
C1 C2 1.4839(16) .
C6 C5 1.4005(17) .
C6 C9 1.4654(17) .
C3 C2 1.3296(17) .
C3 C3 1.450(2) 5_645
C9 C9 1.337(2) 7_666
